data_1540200
loop_
_publ_author_name
'Kalychak, Ya.M.'
'Baranyak, V.M.'
'Zavalii, P.Yu.'
'Dmytrakh, O.V.'
'Bodak, O.I.'

_publ_section_title
;
 Crystal structure of the compounds La5 Ni6 In11, Ce5 Ni6 In11 and Pr5 Ni6
 In11.
;
_journal_name_full 'Soviet Physics, Crystallography (= Kristallografiya)'
_journal_page_first 600
_journal_page_last 601
_journal_volume 32
_journal_year 1987
_chemical_formula_sum 'In11 Ni6 Pr5'
_chemical_name_systematic 'Pr5 Ni6 In11'
_space_group_IT_number 65
_symmetry_space_group_name_Hall '-C 2 2'
_symmetry_space_group_name_H-M 'C m m m'
_cell_angle_alpha 90
_cell_angle_beta 90
_cell_angle_gamma 90
_cell_formula_units_Z 2
_cell_length_a 14.579
_cell_length_b 14.579
_cell_length_c 4.4
_cell_volume 935.208
_citation_journal_id_ASTM SPHCA6
_cod_data_source_file Kalychak_SPHCA6_1987_573.cif
_cod_data_source_block In11Ni6Pr5
_cod_original_cell_volume 935.2079
_cod_database_code 1540200

loop_
_symmetry_equiv_pos_as_xyz
x,y,z
-x,-y,z
x,-y,-z
-x,y,-z
-x,-y,-z
x,y,-z
-x,y,z
x,-y,z
x+1/2,y+1/2,z
-x+1/2,-y+1/2,z
x+1/2,-y+1/2,-z
-x+1/2,y+1/2,-z
-x+1/2,-y+1/2,-z
x+1/2,y+1/2,-z
-x+1/2,y+1/2,z
x+1/2,-y+1/2,z

loop_
_atom_site_label
_atom_site_type_symbol
_atom_site_fract_x
_atom_site_fract_y
_atom_site_fract_z
_atom_site_occupancy
_atom_site_U_iso_or_equiv
Pr2 Pr 0.36301 0.32683 0 1 0.0
In3 In 0.16076 0 0.5 1 0.0
In4 In 0 0.22503 0.5 1 0.0
In2 In 0.19544 0 0 1 0.0
Ni2 Ni 0.41618 0.13737 0 1 0.0
In5 In 0.30739 0.15587 0.5 1 0.0
Pr1 Pr 0.5 0 0.5 1 0.0
Ni1 Ni 0 0.40655 0.5 1 0.0
In1 In 0 0 0 1 0.0
